data_2021231
loop_
_publ_author_name
'Roitershtein, Dmitrii M.'
'Minashina, Kseniya I.'
'Minyaev, Mikhail E.'
'Ananyev, Ivan V.'
'Lyssenko, Konstantin A.'
'Tavtorkin, Alexander N.'
'Nifant'ev, Ilya E.'

_publ_section_title
;
 Different coordination modes of
 <i>trans</i>-2-{[(2-methoxyphenyl)imino]methyl}phenoxide in rare-earth
 complexes: influence of the metal cation radius and the number of ligands
 on steric congestion and ligand coordination modes
;
_journal_issue 10
_journal_name_full 'Acta Crystallographica Section C'
_journal_page_first 1105
_journal_page_last 1115
_journal_paper_doi 10.1107/S2053229618012421
_journal_volume 74
_journal_year 2018
_chemical_formula_iupac '[Y (C14 H12 N O2)3]'
_chemical_formula_moiety 'C42 H36 N3 O6 Y'
_chemical_formula_sum 'C42 H36 N3 O6 Y'
_chemical_formula_weight 767.65
_chemical_name_systematic
Tris(2-{[(2-methoxyphenyl)imino]methyl}phenolato)-\k^3^<i>O</i>^1^,<i>N</i>,<i>O</i>^2^;\k^3^<i>O</i>^1^,<i>N</i>,<i>O</i>^2^;\k^2^<i>N</i>,<i>O</i>^1^-yttrium
_space_group_crystal_system triclinic
_space_group_IT_number 2
_space_group_name_Hall '-P 1'
_space_group_name_H-M_alt 'P -1'
_symmetry_space_group_name_Hall '-P 1'
_symmetry_space_group_name_H-M 'P -1'
_atom_sites_solution_hydrogens geom
_atom_sites_solution_primary direct
_atom_sites_solution_secondary difmap
_audit_creation_method SHELXL-2017/1
_cell_angle_alpha 114.8810(10)
_cell_angle_beta 91.885(2)
_cell_angle_gamma 99.1710(10)
_cell_formula_units_Z 4
_cell_length_a 12.1048(10)
_cell_length_b 17.5475(14)
_cell_length_c 18.7959(15)
_cell_measurement_reflns_used 7148
_cell_measurement_temperature 120(2)
_cell_measurement_theta_max 26.79
_cell_measurement_theta_min 2.18
_cell_volume 3553.2(5)
_computing_cell_refinement
;
SAINT (Bruker, 2008)
;
_computing_data_collection
;
<i>APEX2</i> (Bruker, 2008)
;
_computing_data_reduction
;
SAINT (Bruker, 2008)
;
_computing_molecular_graphics
;
SHELXTL (Sheldrick, 2015b)
;
_computing_publication_material
;
SHELXTL (Sheldrick, 2015b)
;
_computing_structure_refinement
;
SHELXL2017 (Sheldrick, 2015a)
;
_computing_structure_solution
;
SHELXS (Sheldrick, 2008)
;
_diffrn_ambient_temperature 120(2)
_diffrn_measured_fraction_theta_full 0.998
_diffrn_measured_fraction_theta_max 0.998
_diffrn_measurement_device_type 'Bruker APEXII CCD'
_diffrn_measurement_method '\f and \w scans'
_diffrn_radiation_monochromator graphite
_diffrn_radiation_source 'fine-focus sealed tube'
_diffrn_radiation_type MoK\a
_diffrn_radiation_wavelength 0.71073
_diffrn_reflns_av_R_equivalents 0.0611
_diffrn_reflns_limit_h_max 15
_diffrn_reflns_limit_h_min -15
_diffrn_reflns_limit_k_max 23
_diffrn_reflns_limit_k_min -23
_diffrn_reflns_limit_l_max 24
_diffrn_reflns_limit_l_min -24
_diffrn_reflns_number 40107
_diffrn_reflns_theta_full 25.242
_diffrn_reflns_theta_max 28.000
_diffrn_reflns_theta_min 1.338
_exptl_absorpt_coefficient_mu 1.695
_exptl_absorpt_correction_T_max 0.6475
_exptl_absorpt_correction_T_min 0.5324
_exptl_absorpt_correction_type multi-scan
_exptl_absorpt_process_details
;
(SADABS; Bruker, 2008)
;
_exptl_crystal_colour colourless
_exptl_crystal_density_diffrn 1.435
_exptl_crystal_density_method 'not measured'
_exptl_crystal_description block
_exptl_crystal_F_000 1584
_exptl_crystal_size_max 0.40
_exptl_crystal_size_mid 0.40
_exptl_crystal_size_min 0.30
_refine_diff_density_max 1.477
_refine_diff_density_min -1.148
_refine_ls_extinction_method none
_refine_ls_goodness_of_fit_ref 1.046
_refine_ls_hydrogen_treatment constr
_refine_ls_matrix_type full
_refine_ls_number_parameters 943
_refine_ls_number_reflns 17098
_refine_ls_number_restraints 0
_refine_ls_restrained_S_all 1.046
_refine_ls_R_factor_all 0.0995
_refine_ls_R_factor_gt 0.0602
_refine_ls_shift/su_max 0.001
_refine_ls_shift/su_mean 0.000
_refine_ls_structure_factor_coef Fsqd
_refine_ls_weighting_details 'w=1/[\s^2^(Fo^2^)+(0.0619P)^2^+5.3422P] where P=(Fo^2^+2Fc^2^)/3'
_refine_ls_weighting_scheme calc
_refine_ls_wR_factor_gt 0.1351
_refine_ls_wR_factor_ref 0.1497
_reflns_number_gt 11818
_reflns_number_total 17098
_reflns_threshold_expression 'I > 2\s(I)'
_cod_data_source_file jx3019sup1.cif
_cod_data_source_block mol3
_cod_depositor_comments 'Adding full bibliography for 2021229--2021233.cif.'
_cod_database_code 2021231
_cod_database_fobs_code 2021231
_shelx_space_group_comment
;
The symmetry employed for this shelxl refinement is uniquely defined
by the following loop, which should always be used as a source of
symmetry information in preference to the above space-group names.
They are only intended as comments.
;
_shelx_estimated_absorpt_t_min 0.550
_shelx_estimated_absorpt_t_max 0.630

loop_
_space_group_symop_operation_xyz
'x, y, z'
'-x, -y, -z'

loop_
_atom_site_type_symbol
_atom_site_label
_atom_site_fract_x
_atom_site_fract_y
_atom_site_fract_z
_atom_site_U_iso_or_equiv
_atom_site_adp_type
_atom_site_calc_flag
_atom_site_occupancy
Y Y1 0.14356(3) 0.28611(2) 0.31689(2) 0.01444(9) Uani d 1
Y Y2 0.74275(3) 0.72438(2) 0.19637(2) 0.01629(10) Uani d 1
O O1 0.1323(2) 0.40353(16) 0.41977(16) 0.0180(6) Uani d 1
C C1 0.1714(3) 0.4855(2) 0.4588(2) 0.0158(8) Uani d 1
C C2 0.1348(3) 0.5330(2) 0.5324(2) 0.0176(8) Uani d 1
H H2 0.082449 0.504418 0.553901 0.021 Uiso calc 1
C C3 0.1733(3) 0.6205(3) 0.5741(2) 0.0204(8) Uani d 1
H H3 0.145762 0.651128 0.622816 0.025 Uiso calc 1
C C4 0.2524(3) 0.6637(3) 0.5448(3) 0.0222(9) Uani d 1
H H4 0.279167 0.723578 0.573581 0.027 Uiso calc 1
C C5 0.2911(3) 0.6189(2) 0.4740(2) 0.0189(8) Uani d 1
H H5 0.345459 0.648461 0.454515 0.023 Uiso calc 1
C C6 0.2522(3) 0.5301(2) 0.4295(2) 0.0171(8) Uani d 1
C C7 0.2962(3) 0.4901(3) 0.3550(3) 0.0218(9) Uani d 1
H H7 0.352229 0.525721 0.342533 0.026 Uiso calc 1
N N1 0.2682(3) 0.4112(2) 0.3031(2) 0.0200(7) Uani d 1
C C8 0.3248(4) 0.3898(3) 0.2320(3) 0.0271(10) Uani d 1
C C9 0.2630(5) 0.3703(3) 0.1609(3) 0.0372(12) Uani d 1
H H9 0.185265 0.372926 0.159264 0.045 Uiso calc 1
C C10 0.3166(5) 0.3463(3) 0.0908(3) 0.0450(13) Uani d 1
H H10 0.275327 0.332623 0.041714 0.054 Uiso calc 1
C C11 0.4297(5) 0.3432(3) 0.0949(3) 0.0451(14) Uani d 1
H H11 0.465814 0.326959 0.048039 0.054 Uiso calc 1
C C12 0.4915(4) 0.3631(3) 0.1651(3) 0.0402(13) Uani d 1
H H12 0.569434 0.360819 0.166563 0.048 Uiso calc 1
C C13 0.4386(4) 0.3869(3) 0.2347(3) 0.0326(11) Uani d 1
O O2 0.4909(3) 0.4100(2) 0.3065(2) 0.0421(9) Uani d 1
C C14 0.6065(4) 0.4030(4) 0.3124(4) 0.0558(16) Uani d 1
H H14A 0.631387 0.414339 0.366608 0.084 Uiso calc 1
H H14B 0.652298 0.444794 0.298171 0.084 Uiso calc 1
H H14C 0.615092 0.345152 0.276312 0.084 Uiso calc 1
O O3 -0.0312(2) 0.22911(17) 0.31670(16) 0.0178(6) Uani d 1
C C15 -0.0964(3) 0.1601(2) 0.3129(2) 0.0161(8) Uani d 1
C C16 -0.2129(3) 0.1434(3) 0.2874(2) 0.0210(8) Uani d 1
H H16 -0.242371 0.181319 0.271085 0.025 Uiso calc 1
C C17 -0.2841(3) 0.0727(3) 0.2859(2) 0.0231(9) Uani d 1
H H17 -0.361947 0.063022 0.268829 0.028 Uiso calc 1
C C18 -0.2437(4) 0.0153(3) 0.3089(3) 0.0253(9) Uani d 1
H H18 -0.293855 -0.032195 0.309068 0.030 Uiso calc 1
C C19 -0.1302(3) 0.0285(3) 0.3314(2) 0.0229(9) Uani d 1
H H19 -0.102231 -0.010748 0.346634 0.027 Uiso calc 1
C C20 -0.0545(3) 0.0993(2) 0.3324(2) 0.0182(8) Uani d 1
C C21 0.0631(3) 0.1049(2) 0.3512(2) 0.0195(8) Uani d 1
H H21 0.082563 0.062504 0.365582 0.023 Uiso calc 1
N N2 0.1458(3) 0.1616(2) 0.35059(19) 0.0168(7) Uani d 1
C C22 0.2575(3) 0.1516(3) 0.3661(2) 0.0189(8) Uani d 1
C C23 0.2913(4) 0.0729(3) 0.3401(3) 0.0237(9) Uani d 1
H H23 0.237546 0.021534 0.312716 0.028 Uiso calc 1
C C24 0.4042(4) 0.0691(3) 0.3541(3) 0.0259(9) Uani d 1
H H24 0.426721 0.015279 0.336944 0.031 Uiso calc 1
C C25 0.4823(3) 0.1435(3) 0.3929(3) 0.0253(9) Uani d 1
H H25 0.558800 0.140690 0.402113 0.030 Uiso calc 1
C C26 0.4508(3) 0.2229(3) 0.4188(2) 0.0232(9) Uani d 1
H H26 0.505204 0.274077 0.445274 0.028 Uiso calc 1
C C27 0.3387(3) 0.2262(3) 0.4055(2) 0.0182(8) Uani d 1
O O4 0.2984(2) 0.30172(17) 0.42623(16) 0.0200(6) Uani d 1
C C28 0.3771(4) 0.3798(3) 0.4735(3) 0.0342(11) Uani d 1
H H28A 0.411866 0.375249 0.519053 0.051 Uiso calc 1
H H28B 0.337253 0.427923 0.491967 0.051 Uiso calc 1
H H28C 0.435542 0.389219 0.441700 0.051 Uiso calc 1
O O5 0.2866(2) 0.23512(17) 0.25958(16) 0.0185(6) Uani d 1
C C29 0.3171(3) 0.1823(2) 0.1944(2) 0.0164(8) Uani d 1
C C30 0.4276(3) 0.1641(3) 0.1938(2) 0.0221(9) Uani d 1
H H30 0.477522 0.190481 0.241201 0.026 Uiso calc 1
C C31 0.4630(4) 0.1090(3) 0.1259(3) 0.0263(9) Uani d 1
H H31 0.537349 0.098188 0.126992 0.032 Uiso calc 1
C C32 0.3919(4) 0.0687(3) 0.0553(3) 0.0275(10) Uani d 1
H H32 0.416923 0.029823 0.008826 0.033 Uiso calc 1
C C33 0.2845(4) 0.0857(3) 0.0537(3) 0.0242(9) Uani d 1
H H33 0.236152 0.058609 0.005596 0.029 Uiso calc 1
C C34 0.2455(3) 0.1426(2) 0.1222(2) 0.0184(8) Uani d 1
C C35 0.1335(3) 0.1586(2) 0.1150(2) 0.0183(8) Uani d 1
H H35 0.094891 0.133778 0.063226 0.022 Uiso calc 1
N N3 0.0800(3) 0.2035(2) 0.17178(19) 0.0169(7) Uani d 1
C C36 -0.0318(3) 0.2097(3) 0.1518(2) 0.0185(8) Uani d 1
C C37 -0.1091(3) 0.1431(3) 0.0955(2) 0.0237(9) Uani d 1
H H37 -0.087976 0.089457 0.066562 0.028 Uiso calc 1
C C38 -0.2182(4) 0.1538(3) 0.0807(3) 0.0265(9) Uani d 1
H H38 -0.271140 0.107393 0.042314 0.032 Uiso calc 1
C C39 -0.2485(4) 0.2312(3) 0.1215(3) 0.0268(9) Uani d 1
H H39 -0.322024 0.238795 0.110373 0.032 Uiso calc 1
C C40 -0.1721(3) 0.2995(3) 0.1798(3) 0.0227(9) Uani d 1
H H40 -0.193764 0.353003 0.208605 0.027 Uiso calc 1
C C41 -0.0647(3) 0.2879(2) 0.1947(2) 0.0183(8) Uani d 1
O O6 0.0166(2) 0.34911(17) 0.25182(16) 0.0199(6) Uani d 1
C C42 0.0019(4) 0.4359(2) 0.2818(3) 0.0222(9) Uani d 1
H H42A -0.002371 0.452641 0.238290 0.033 Uiso calc 1
H H42B 0.065815 0.473192 0.320690 0.033 Uiso calc 1
H H42C -0.067925 0.441555 0.306924 0.033 Uiso calc 1
O O7 0.6765(2) 0.60508(17) 0.09330(16) 0.0209(6) Uani d 1
C C43 0.6828(3) 0.5248(3) 0.0546(2) 0.0187(8) Uani d 1
C C44 0.6269(3) 0.4744(3) -0.0217(2) 0.0219(8) Uani d 1
H H44 0.585702 0.500108 -0.046408 0.026 Uiso calc 1
C C45 0.6301(4) 0.3886(3) -0.0615(3) 0.0260(9) Uani d 1
H H45 0.588700 0.355932 -0.112123 0.031 Uiso calc 1
C C46 0.6936(4) 0.3490(3) -0.0285(3) 0.0271(9) Uani d 1
H H46 0.696883 0.290149 -0.056746 0.032 Uiso calc 1
C C47 0.7506(4) 0.3965(3) 0.0450(3) 0.0247(9) Uani d 1
H H47 0.793486 0.369590 0.067460 0.030 Uiso calc 1
C C48 0.7481(3) 0.4843(2) 0.0890(2) 0.0192(8) Uani d 1
C C49 0.8085(3) 0.5279(3) 0.1663(3) 0.0217(9) Uani d 1
H H49 0.847097 0.494214 0.183069 0.026 Uiso calc 1
N N4 0.8174(3) 0.6067(2) 0.2161(2) 0.0180(7) Uani d 1
C C50 0.8838(3) 0.6296(2) 0.2907(2) 0.0202(8) Uani d 1
C C51 0.8323(4) 0.6430(3) 0.3581(3) 0.0243(9) Uani d 1
H H51 0.752651 0.636386 0.355351 0.029 Uiso calc 1
C C52 0.8943(4) 0.6661(3) 0.4297(3) 0.0294(10) Uani d 1
H H52 0.857939 0.675444 0.475918 0.035 Uiso calc 1
C C53 1.0108(4) 0.6753(3) 0.4326(3) 0.0311(10) Uani d 1
H H53 1.054344 0.691104 0.481375 0.037 Uiso calc 1
C C54 1.0643(4) 0.6617(3) 0.3657(3) 0.0277(10) Uani d 1
H H54 1.144046 0.668761 0.368892 0.033 Uiso calc 1
C C55 1.0019(3) 0.6379(3) 0.2939(3) 0.0242(9) Uani d 1
O O8 1.0453(2) 0.6199(2) 0.22317(19) 0.0312(7) Uani d 1
C C56 1.1646(4) 0.6269(4) 0.2240(3) 0.0412(13) Uani d 1
H H56A 1.184799 0.609879 0.170079 0.062 Uiso calc 1
H H56B 1.189266 0.589318 0.245276 0.062 Uiso calc 1
H H56C 1.201624 0.686226 0.257157 0.062 Uiso calc 1
O O9 0.5817(2) 0.76673(18) 0.20159(17) 0.0220(6) Uani d 1
C C57 0.5248(3) 0.8147(2) 0.1849(2) 0.0168(8) Uani d 1
C C58 0.4155(3) 0.8239(3) 0.2098(2) 0.0204(8) Uani d 1
H H58 0.385215 0.795667 0.240197 0.024 Uiso calc 1
C C59 0.3532(3) 0.8733(3) 0.1904(2) 0.0213(8) Uani d 1
H H59 0.280277 0.877627 0.207082 0.026 Uiso calc 1
C C60 0.3952(4) 0.9166(3) 0.1470(3) 0.0323(11) Uani d 1
H H60 0.351881 0.950259 0.133646 0.039 Uiso calc 1
C C61 0.5004(4) 0.9096(3) 0.1241(3) 0.0355(12) Uani d 1
H H61 0.529823 0.939545 0.094807 0.043 Uiso calc 1
C C62 0.5670(3) 0.8599(3) 0.1422(3) 0.0231(9) Uani d 1
C C63 0.6811(3) 0.8648(3) 0.1216(3) 0.0239(9) Uani d 1
H H63 0.702287 0.898228 0.093810 0.029 Uiso calc 1
N N5 0.7579(3) 0.8281(2) 0.1372(2) 0.0180(7) Uani d 1
C C64 0.8691(3) 0.8540(3) 0.1212(2) 0.0187(8) Uani d 1
C C65 0.9137(4) 0.9377(3) 0.1381(3) 0.0261(9) Uani d 1
H H65 0.868512 0.980227 0.157638 0.031 Uiso calc 1
C C66 1.0254(4) 0.9602(3) 0.1266(3) 0.0292(10) Uani d 1
H H66 1.056509 1.018046 0.138558 0.035 Uiso calc 1
C C67 1.0901(4) 0.8982(3) 0.0977(3) 0.0306(11) Uani d 1
H H67 1.165745 0.913632 0.089304 0.037 Uiso calc 1
C C68 1.0467(3) 0.8133(3) 0.0806(3) 0.0273(10) Uani d 1
H H68 1.091892 0.770927 0.060455 0.033 Uiso calc 1
C C69 0.9352(3) 0.7914(3) 0.0936(2) 0.0214(8) Uani d 1
O O10 0.8830(2) 0.71108(18) 0.08161(17) 0.0241(6) Uani d 1
C C70 0.9498(5) 0.6448(3) 0.0580(4) 0.0472(14) Uani d 1
H H70A 0.981466 0.639397 0.009170 0.071 Uiso calc 1
H H70B 0.902170 0.590230 0.049189 0.071 Uiso calc 1
H H70C 1.011136 0.659799 0.099740 0.071 Uiso calc 1
O O11 0.9150(2) 0.79074(18) 0.24660(16) 0.0206(6) Uani d 1
C C71 0.9830(3) 0.8307(2) 0.3115(2) 0.0176(8) Uani d 1
C C72 1.1013(3) 0.8479(3) 0.3072(3) 0.0236(9) Uani d 1
H H72 1.128749 0.831896 0.257161 0.028 Uiso calc 1
C C73 1.1761(3) 0.8874(3) 0.3748(3) 0.0252(9) Uani d 1
H H73 1.254348 0.898300 0.370344 0.030 Uiso calc 1
C C74 1.1398(4) 0.9118(3) 0.4496(3) 0.0268(9) Uani d 1
H H74 1.192260 0.938250 0.495835 0.032 Uiso calc 1
C C75 1.0249(4) 0.8963(3) 0.4545(3) 0.0248(9) Uani d 1
H H75 0.999008 0.912603 0.505063 0.030 Uiso calc 1
C C76 0.9460(3) 0.8575(2) 0.3873(2) 0.0190(8) Uani d 1
C C77 0.8282(3) 0.8452(3) 0.3989(2) 0.0193(8) Uani d 1
H H77 0.810580 0.867388 0.451850 0.023 Uiso calc 1
N N6 0.7437(3) 0.8067(2) 0.3435(2) 0.0197(7) Uani d 1
C C78 0.6333(3) 0.8032(3) 0.3678(2) 0.0191(8) Uani d 1
C C79 0.5962(3) 0.8735(3) 0.4232(3) 0.0226(9) Uani d 1
H H79 0.646911 0.926699 0.449956 0.027 Uiso calc 1
C C80 0.4841(3) 0.8657(3) 0.4393(3) 0.0252(9) Uani d 1
H H80 0.457849 0.913956 0.476084 0.030 Uiso calc 1
C C81 0.4120(4) 0.7881(3) 0.4017(3) 0.0253(9) Uani d 1
H H81 0.336528 0.782771 0.414084 0.030 Uiso calc 1
C C82 0.4473(3) 0.7173(3) 0.3458(2) 0.0201(8) Uani d 1
H H82 0.396487 0.664096 0.319735 0.024 Uiso calc 1
C C83 0.5580(3) 0.7257(3) 0.3289(2) 0.0179(8) Uani d 1
O O12 0.6029(2) 0.66165(17) 0.27255(16) 0.0185(6) Uani d 1
C C84 0.5308(4) 0.5799(3) 0.2310(3) 0.0292(10) Uani d 1
H H84A 0.509377 0.555752 0.268176 0.044 Uiso calc 1
H H84B 0.570580 0.541492 0.190593 0.044 Uiso calc 1
H H84C 0.463019 0.586438 0.205849 0.044 Uiso calc 1

loop_
_atom_site_aniso_label
_atom_site_aniso_U_11
_atom_site_aniso_U_22
_atom_site_aniso_U_33
_atom_site_aniso_U_12
_atom_site_aniso_U_13
_atom_site_aniso_U_23
Y1 0.01150(18) 0.01440(18) 0.01759(19) 0.00363(14) 0.00396(14) 0.00649(15)
Y2 0.01145(18) 0.01870(19) 0.0213(2) 0.00393(14) 0.00270(14) 0.01062(16)
O1 0.0164(13) 0.0150(13) 0.0198(14) 0.0002(11) 0.0055(11) 0.0055(11)
C1 0.0097(17) 0.0157(18) 0.022(2) 0.0034(14) 0.0005(15) 0.0080(16)
C2 0.0122(17) 0.0199(19) 0.019(2) 0.0021(15) 0.0030(15) 0.0067(16)
C3 0.0173(19) 0.023(2) 0.019(2) 0.0094(16) 0.0030(16) 0.0049(17)
C4 0.0160(19) 0.0174(19) 0.028(2) 0.0016(16) -0.0008(16) 0.0055(17)
C5 0.0135(18) 0.0173(19) 0.024(2) -0.0008(15) -0.0005(15) 0.0086(17)
C6 0.0147(18) 0.0152(18) 0.023(2) 0.0051(15) 0.0033(15) 0.0089(16)
C7 0.0139(19) 0.021(2) 0.035(2) 0.0040(16) 0.0093(17) 0.0156(19)
N1 0.0188(17) 0.0172(17) 0.0254(19) 0.0059(14) 0.0107(14) 0.0089(15)
C8 0.031(2) 0.0137(19) 0.039(3) 0.0044(17) 0.019(2) 0.0125(19)
C9 0.060(3) 0.028(2) 0.025(2) 0.003(2) 0.007(2) 0.015(2)
C10 0.065(4) 0.042(3) 0.034(3) 0.011(3) 0.020(3) 0.021(2)
C11 0.063(4) 0.032(3) 0.045(3) 0.013(3) 0.025(3) 0.018(3)
C12 0.034(3) 0.023(2) 0.062(4) 0.008(2) 0.024(3) 0.014(2)
C13 0.034(3) 0.022(2) 0.039(3) 0.0013(19) 0.012(2) 0.011(2)
O2 0.0224(17) 0.053(2) 0.051(2) 0.0119(16) 0.0088(16) 0.0217(19)
C14 0.029(3) 0.071(4) 0.073(4) 0.019(3) 0.007(3) 0.032(4)
O3 0.0134(13) 0.0180(13) 0.0231(15) 0.0042(11) 0.0045(11) 0.0093(12)
C15 0.0146(18) 0.0169(18) 0.0165(19) 0.0045(15) 0.0053(15) 0.0061(15)
C16 0.0157(19) 0.024(2) 0.025(2) 0.0045(16) 0.0060(16) 0.0108(18)
C17 0.0149(19) 0.027(2) 0.025(2) 0.0028(17) 0.0056(16) 0.0093(18)
C18 0.022(2) 0.023(2) 0.031(2) -0.0007(17) 0.0064(18) 0.0129(19)
C19 0.023(2) 0.022(2) 0.024(2) 0.0034(17) 0.0036(17) 0.0110(18)
C20 0.0179(19) 0.0181(19) 0.019(2) 0.0040(15) 0.0042(15) 0.0076(16)
C21 0.022(2) 0.0153(19) 0.024(2) 0.0043(16) 0.0024(16) 0.0104(17)
N2 0.0156(16) 0.0157(16) 0.0188(17) 0.0032(13) 0.0037(13) 0.0069(14)
C22 0.0158(19) 0.022(2) 0.023(2) 0.0040(16) 0.0023(16) 0.0135(17)
C23 0.022(2) 0.021(2) 0.028(2) 0.0034(17) 0.0006(17) 0.0120(18)
C24 0.022(2) 0.026(2) 0.031(2) 0.0121(18) 0.0029(18) 0.0112(19)
C25 0.016(2) 0.032(2) 0.026(2) 0.0099(18) 0.0008(17) 0.0097(19)
C26 0.0154(19) 0.029(2) 0.023(2) 0.0060(17) -0.0007(16) 0.0074(18)
C27 0.0146(18) 0.024(2) 0.0167(19) 0.0068(16) 0.0025(15) 0.0085(17)
O4 0.0149(13) 0.0157(13) 0.0230(15) 0.0024(11) -0.0013(11) 0.0027(12)
C28 0.025(2) 0.021(2) 0.046(3) 0.0008(19) -0.007(2) 0.006(2)
O5 0.0136(13) 0.0207(14) 0.0207(14) 0.0056(11) 0.0046(11) 0.0075(12)
C29 0.0170(18) 0.0139(18) 0.021(2) 0.0030(15) 0.0062(15) 0.0098(16)
C30 0.018(2) 0.025(2) 0.023(2) 0.0059(17) 0.0050(16) 0.0083(18)
C31 0.022(2) 0.028(2) 0.035(3) 0.0120(18) 0.0094(19) 0.017(2)
C32 0.027(2) 0.030(2) 0.030(2) 0.0135(19) 0.0153(19) 0.012(2)
C33 0.023(2) 0.026(2) 0.022(2) 0.0083(18) 0.0071(17) 0.0082(18)
C34 0.0184(19) 0.0186(19) 0.022(2) 0.0069(16) 0.0079(16) 0.0104(17)
C35 0.021(2) 0.0166(19) 0.017(2) 0.0043(16) 0.0031(16) 0.0065(16)
N3 0.0135(15) 0.0182(16) 0.0202(17) 0.0052(13) 0.0026(13) 0.0086(14)
C36 0.0170(19) 0.021(2) 0.020(2) 0.0076(16) 0.0043(16) 0.0087(17)
C37 0.020(2) 0.025(2) 0.022(2) 0.0064(17) 0.0052(17) 0.0064(18)
C38 0.018(2) 0.033(2) 0.025(2) 0.0056(18) 0.0019(17) 0.0091(19)
C39 0.017(2) 0.030(2) 0.034(3) 0.0041(18) -0.0018(18) 0.015(2)
C40 0.021(2) 0.023(2) 0.028(2) 0.0104(17) 0.0058(17) 0.0125(18)
C41 0.0168(19) 0.0192(19) 0.020(2) 0.0023(15) 0.0023(15) 0.0100(17)
O6 0.0160(13) 0.0154(13) 0.0252(15) 0.0031(11) -0.0015(11) 0.0062(12)
C42 0.025(2) 0.0150(19) 0.026(2) 0.0074(16) 0.0021(17) 0.0070(17)
O7 0.0197(14) 0.0195(14) 0.0220(15) 0.0061(12) -0.0032(11) 0.0070(12)
C43 0.0112(18) 0.026(2) 0.022(2) 0.0039(16) 0.0043(15) 0.0128(17)
C44 0.019(2) 0.025(2) 0.025(2) 0.0051(17) 0.0026(16) 0.0129(18)
C45 0.021(2) 0.026(2) 0.026(2) 0.0033(18) 0.0025(18) 0.0072(19)
C46 0.026(2) 0.021(2) 0.031(2) 0.0067(18) 0.0048(19) 0.0075(19)
C47 0.025(2) 0.025(2) 0.028(2) 0.0087(18) 0.0050(18) 0.0129(19)
C48 0.0149(19) 0.019(2) 0.023(2) 0.0041(15) 0.0041(16) 0.0078(17)
C49 0.0161(19) 0.023(2) 0.034(2) 0.0068(16) 0.0019(17) 0.0184(19)
N4 0.0116(15) 0.0209(17) 0.0240(18) 0.0027(13) 0.0004(13) 0.0125(15)
C50 0.019(2) 0.0143(19) 0.028(2) 0.0028(16) -0.0024(17) 0.0103(17)
C51 0.021(2) 0.028(2) 0.028(2) 0.0058(18) -0.0008(17) 0.0161(19)
C52 0.035(3) 0.031(2) 0.026(2) 0.007(2) 0.0011(19) 0.016(2)
C53 0.034(3) 0.028(2) 0.031(2) 0.005(2) -0.010(2) 0.014(2)
C54 0.020(2) 0.024(2) 0.040(3) 0.0036(17) -0.0075(19) 0.015(2)
C55 0.021(2) 0.023(2) 0.032(2) 0.0059(17) 0.0022(18) 0.0138(19)
O8 0.0150(15) 0.0434(19) 0.0369(18) 0.0070(14) 0.0039(13) 0.0183(16)
C56 0.017(2) 0.051(3) 0.060(4) 0.010(2) 0.009(2) 0.027(3)
O9 0.0155(13) 0.0295(16) 0.0310(16) 0.0078(12) 0.0066(12) 0.0211(14)
C57 0.0144(18) 0.0180(19) 0.0151(19) 0.0021(15) 0.0010(15) 0.0046(16)
C58 0.0155(19) 0.023(2) 0.022(2) 0.0049(16) 0.0049(16) 0.0089(17)
C59 0.0140(19) 0.022(2) 0.028(2) 0.0030(16) 0.0048(16) 0.0104(18)
C60 0.017(2) 0.042(3) 0.055(3) 0.010(2) 0.003(2) 0.037(3)
C61 0.020(2) 0.052(3) 0.061(3) 0.013(2) 0.011(2) 0.047(3)
C62 0.0137(19) 0.030(2) 0.030(2) 0.0039(17) 0.0016(17) 0.0177(19)
C63 0.0146(19) 0.034(2) 0.034(2) 0.0042(17) 0.0055(17) 0.025(2)
N5 0.0102(15) 0.0249(18) 0.0224(18) 0.0036(13) 0.0034(13) 0.0133(15)
C64 0.0144(18) 0.026(2) 0.018(2) 0.0021(16) 0.0035(15) 0.0122(17)
C65 0.021(2) 0.033(2) 0.029(2) 0.0057(18) 0.0042(18) 0.018(2)
C66 0.023(2) 0.032(2) 0.033(3) -0.0051(19) 0.0002(19) 0.019(2)
C67 0.014(2) 0.051(3) 0.034(3) -0.001(2) 0.0046(18) 0.027(2)
C68 0.015(2) 0.045(3) 0.029(2) 0.0093(19) 0.0100(17) 0.020(2)
C69 0.0148(19) 0.029(2) 0.022(2) 0.0041(17) 0.0025(16) 0.0127(18)
O10 0.0202(15) 0.0258(15) 0.0282(16) 0.0077(12) 0.0098(12) 0.0116(13)
C70 0.040(3) 0.039(3) 0.073(4) 0.020(2) 0.031(3) 0.028(3)
O11 0.0144(13) 0.0274(15) 0.0211(15) 0.0015(12) 0.0012(11) 0.0125(13)
C71 0.0145(18) 0.0174(19) 0.024(2) 0.0020(15) 0.0016(16) 0.0126(17)
C72 0.0131(19) 0.029(2) 0.032(2) 0.0036(17) 0.0060(17) 0.0161(19)
C73 0.0146(19) 0.026(2) 0.035(3) -0.0001(17) -0.0014(17) 0.015(2)
C74 0.020(2) 0.025(2) 0.032(2) -0.0011(17) -0.0042(18) 0.0118(19)
C75 0.022(2) 0.024(2) 0.024(2) 0.0018(17) -0.0014(17) 0.0069(18)
C76 0.0158(19) 0.0186(19) 0.027(2) 0.0048(16) 0.0013(16) 0.0131(17)
C77 0.0185(19) 0.021(2) 0.019(2) 0.0045(16) 0.0050(16) 0.0084(17)
N6 0.0128(16) 0.0239(18) 0.0259(19) 0.0042(14) 0.0031(14) 0.0139(15)
C78 0.0136(18) 0.026(2) 0.020(2) 0.0017(16) 0.0020(15) 0.0130(17)
C79 0.0155(19) 0.024(2) 0.027(2) 0.0019(16) 0.0045(17) 0.0107(18)
C80 0.018(2) 0.033(2) 0.028(2) 0.0094(18) 0.0086(17) 0.014(2)
C81 0.018(2) 0.037(2) 0.029(2) 0.0093(18) 0.0096(17) 0.021(2)
C82 0.0127(18) 0.028(2) 0.027(2) 0.0041(16) 0.0034(16) 0.0193(18)
C83 0.0164(19) 0.022(2) 0.019(2) 0.0043(16) 0.0022(15) 0.0123(17)
O12 0.0132(13) 0.0187(14) 0.0251(15) 0.0029(11) 0.0040(11) 0.0108(12)
C84 0.025(2) 0.023(2) 0.033(3) -0.0057(18) 0.0040(19) 0.009(2)

loop_
_atom_type_symbol
_atom_type_description
_atom_type_scat_dispersion_real
_atom_type_scat_dispersion_imag
_atom_type_scat_source
C C 0.0033 0.0016 'International Tables Vol C Tables 4.2.6.8 and 6.1.1.4'
H H 0.0000 0.0000 'International Tables Vol C Tables 4.2.6.8 and 6.1.1.4'
N N 0.0061 0.0033 'International Tables Vol C Tables 4.2.6.8 and 6.1.1.4'
O O 0.0106 0.0060 'International Tables Vol C Tables 4.2.6.8 and 6.1.1.4'
Y Y -2.7962 3.5667 'International Tables Vol C Tables 4.2.6.8 and 6.1.1.4'

loop_
_geom_angle_atom_site_label_1
_geom_angle_atom_site_label_2
_geom_angle_atom_site_label_3
_geom_angle
O1 Y1 O5 132.28(10)
O1 Y1 O3 91.87(10)
O5 Y1 O3 133.97(10)
O1 Y1 N3 142.63(10)
O5 Y1 N3 72.63(10)
O3 Y1 N3 78.08(10)
O1 Y1 N2 112.53(10)
O5 Y1 N2 78.06(10)
O3 Y1 N2 72.06(10)
N3 Y1 N2 98.58(10)
O1 Y1 N1 72.25(10)
O5 Y1 N1 74.47(10)
O3 Y1 N1 143.52(10)
N3 Y1 N1 94.68(11)
N2 Y1 N1 144.22(10)
O1 Y1 O6 80.75(9)
O5 Y1 O6 119.87(10)
O3 Y1 O6 72.68(9)
N3 Y1 O6 61.88(9)
N2 Y1 O6 142.55(9)
N1 Y1 O6 72.46(10)
O1 Y1 O4 74.22(9)
O5 Y1 O4 71.48(9)
O3 Y1 O4 119.60(9)
N3 Y1 O4 141.75(9)
N2 Y1 O4 61.35(9)
N1 Y1 O4 88.16(10)
O6 Y1 O4 152.12(8)
O7 Y2 O11 131.67(10)
O7 Y2 O9 92.03(11)
O11 Y2 O9 133.45(11)
O7 Y2 N5 100.89(11)
O11 Y2 N5 82.55(10)
O9 Y2 N5 72.56(10)
O7 Y2 N6 145.37(11)
O11 Y2 N6 71.84(10)
O9 Y2 N6 79.32(11)
N5 Y2 N6 108.11(11)
O7 Y2 N4 72.84(10)
O11 Y2 N4 80.30(10)
O9 Y2 N4 136.46(10)
N5 Y2 N4 149.26(10)
N6 Y2 N4 90.47(11)
O7 Y2 O12 85.26(10)
O11 Y2 O12 122.28(9)
O9 Y2 O12 67.92(9)
N5 Y2 O12 140.20(9)
N6 Y2 O12 60.35(10)
N4 Y2 O12 70.26(9)
O7 Y2 O10 72.40(10)
O11 Y2 O10 68.08(10)
O9 Y2 O10 124.85(10)
N5 Y2 O10 59.97(10)
N6 Y2 O10 139.24(10)
N4 Y2 O10 89.89(10)
O12 Y2 O10 153.88(8)
C1 O1 Y1 146.0(2)
O1 C1 C2 120.6(3)
O1 C1 C6 121.7(3)
C2 C1 C6 117.7(3)
C3 C2 C1 121.6(4)
C3 C2 H2 119.2
C1 C2 H2 119.2
C2 C3 C4 120.4(4)
C2 C3 H3 119.8
C4 C3 H3 119.8
C5 C4 C3 119.4(4)
C5 C4 H4 120.3
C3 C4 H4 120.3
C4 C5 C6 121.7(4)
C4 C5 H5 119.1
C6 C5 H5 119.1
C5 C6 C1 119.3(4)
C5 C6 C7 117.0(3)
C1 C6 C7 123.7(3)
N1 C7 C6 127.4(4)
N1 C7 H7 116.3
C6 C7 H7 116.3
C7 N1 C8 115.0(3)
C7 N1 Y1 128.0(3)
C8 N1 Y1 116.6(2)
C13 C8 C9 120.3(4)
C13 C8 N1 120.4(4)
C9 C8 N1 119.2(4)
C8 C9 C10 119.7(5)
C8 C9 H9 120.2
C10 C9 H9 120.2
C11 C10 C9 118.9(5)
C11 C10 H10 120.5
C9 C10 H10 120.5
C12 C11 C10 121.7(5)
C12 C11 H11 119.1
C10 C11 H11 119.1
C11 C12 C13 119.5(5)
C11 C12 H12 120.3
C13 C12 H12 120.3
O2 C13 C8 115.4(4)
O2 C13 C12 124.7(5)
C8 C13 C12 119.9(5)
C13 O2 C14 117.9(4)
O2 C14 H14A 109.5
O2 C14 H14B 109.5
H14A C14 H14B 109.5
O2 C14 H14C 109.5
H14A C14 H14C 109.5
H14B C14 H14C 109.5
C15 O3 Y1 143.7(2)
O3 C15 C16 119.8(3)
O3 C15 C20 122.4(3)
C16 C15 C20 117.8(3)
C17 C16 C15 120.8(4)
C17 C16 H16 119.6
C15 C16 H16 119.6
C16 C17 C18 121.3(4)
C16 C17 H17 119.4
C18 C17 H17 119.4
C19 C18 C17 119.0(4)
C19 C18 H18 120.5
C17 C18 H18 120.5
C18 C19 C20 121.2(4)
C18 C19 H19 119.4
C20 C19 H19 119.4
C19 C20 C15 119.7(4)
C19 C20 C21 117.6(4)
C15 C20 C21 122.7(3)
N2 C21 C20 126.9(4)
N2 C21 H21 116.5
C20 C21 H21 116.5
C21 N2 C22 117.6(3)
C21 N2 Y1 130.0(3)
C22 N2 Y1 112.2(2)
C23 C22 C27 118.5(4)
C23 C22 N2 124.1(4)
C27 C22 N2 117.3(3)
C22 C23 C24 120.4(4)
C22 C23 H23 119.8
C24 C23 H23 119.8
C25 C24 C23 119.8(4)
C25 C24 H24 120.1
C23 C24 H24 120.1
C24 C25 C26 120.9(4)
C24 C25 H25 119.5
C26 C25 H25 119.5
C27 C26 C25 119.0(4)
C27 C26 H26 120.5
C25 C26 H26 120.5
C26 C27 O4 123.9(4)
C26 C27 C22 121.4(4)
O4 C27 C22 114.6(3)
C27 O4 C28 116.2(3)
C27 O4 Y1 110.9(2)
C28 O4 Y1 124.2(2)
O4 C28 H28A 109.5
O4 C28 H28B 109.5
H28A C28 H28B 109.5
O4 C28 H28C 109.5
H28A C28 H28C 109.5
H28B C28 H28C 109.5
C29 O5 Y1 144.4(2)
O5 C29 C34 122.7(3)
O5 C29 C30 119.5(4)
C34 C29 C30 117.8(3)
C31 C30 C29 121.1(4)
C31 C30 H30 119.5
C29 C30 H30 119.5
C30 C31 C32 121.1(4)
C30 C31 H31 119.5
C32 C31 H31 119.5
C33 C32 C31 119.3(4)
C33 C32 H32 120.4
C31 C32 H32 120.4
C32 C33 C34 121.3(4)
C32 C33 H33 119.4
C34 C33 H33 119.4
C33 C34 C29 119.4(4)
C33 C34 C35 117.7(4)
C29 C34 C35 122.8(3)
N3 C35 C34 126.7(4)
N3 C35 H35 116.6
C34 C35 H35 116.6
C35 N3 C36 117.7(3)
C35 N3 Y1 129.8(3)
C36 N3 Y1 112.5(2)
C37 C36 C41 119.0(4)
C37 C36 N3 124.2(4)
C41 C36 N3 116.8(3)
C36 C37 C38 120.7(4)
C36 C37 H37 119.7
C38 C37 H37 119.7
C39 C38 C37 119.8(4)
C39 C38 H38 120.1
C37 C38 H38 120.1
C38 C39 C40 120.6(4)
C38 C39 H39 119.7
C40 C39 H39 119.7
C41 C40 C39 119.1(4)
C41 C40 H40 120.5
C39 C40 H40 120.5
O6 C41 C40 124.6(4)
O6 C41 C36 114.6(3)
C40 C41 C36 120.8(4)
C41 O6 C42 117.3(3)
C41 O6 Y1 113.3(2)
C42 O6 Y1 127.0(2)
O6 C42 H42A 109.5
O6 C42 H42B 109.5
H42A C42 H42B 109.5
O6 C42 H42C 109.5
H42A C42 H42C 109.5
H42B C42 H42C 109.5
C43 O7 Y2 145.7(2)
O7 C43 C44 121.8(4)
O7 C43 C48 120.7(4)
C44 C43 C48 117.5(4)
C45 C44 C43 121.8(4)
C45 C44 H44 119.1
C43 C44 H44 119.1
C44 C45 C46 120.9(4)
C44 C45 H45 119.5
C46 C45 H45 119.5
C47 C46 C45 118.7(4)
C47 C46 H46 120.6
C45 C46 H46 120.6
C46 C47 C48 122.5(4)
C46 C47 H47 118.8
C48 C47 H47 118.8
C47 C48 C49 118.1(4)
C47 C48 C43 118.5(4)
C49 C48 C43 123.4(4)
N4 C49 C48 128.6(4)
N4 C49 H49 115.7
C48 C49 H49 115.7
C49 N4 C50 114.2(3)
C49 N4 Y2 127.9(3)
C50 N4 Y2 117.9(2)
C51 C50 C55 119.7(4)
C51 C50 N4 120.6(4)
C55 C50 N4 119.7(4)
C50 C51 C52 121.4(4)
C50 C51 H51 119.3
C52 C51 H51 119.3
C51 C52 C53 118.6(4)
C51 C52 H52 120.7
C53 C52 H52 120.7
C54 C53 C52 121.1(4)
C54 C53 H53 119.5
C52 C53 H53 119.5
C53 C54 C55 120.1(4)
C53 C54 H54 119.9
C55 C54 H54 119.9
O8 C55 C54 125.3(4)
O8 C55 C50 115.5(4)
C54 C55 C50 119.1(4)
C55 O8 C56 117.1(4)
O8 C56 H56A 109.5
O8 C56 H56B 109.5
H56A C56 H56B 109.5
O8 C56 H56C 109.5
H56A C56 H56C 109.5
H56B C56 H56C 109.5
C57 O9 Y2 145.4(2)
O9 C57 C62 122.0(3)
O9 C57 C58 120.9(3)
C62 C57 C58 117.1(4)
C59 C58 C57 121.2(4)
C59 C58 H58 119.4
C57 C58 H58 119.4
C58 C59 C60 121.1(4)
C58 C59 H59 119.4
C60 C59 H59 119.4
C61 C60 C59 118.3(4)
C61 C60 H60 120.8
C59 C60 H60 120.8
C60 C61 C62 122.6(4)
C60 C61 H61 118.7
C62 C61 H61 118.7
C57 C62 C61 119.6(4)
C57 C62 C63 122.9(4)
C61 C62 C63 117.2(4)
N5 C63 C62 126.9(4)
N5 C63 H63 116.6
C62 C63 H63 116.6
C63 N5 C64 115.4(3)
C63 N5 Y2 129.7(3)
C64 N5 Y2 114.8(2)
C65 C64 C69 120.4(4)
C65 C64 N5 122.5(4)
C69 C64 N5 116.8(4)
C64 C65 C66 120.0(4)
C64 C65 H65 120.0
C66 C65 H65 120.0
C67 C66 C65 119.7(4)
C67 C66 H66 120.1
C65 C66 H66 120.1
C66 C67 C68 121.1(4)
C66 C67 H67 119.4
C68 C67 H67 119.4
C67 C68 C69 118.9(4)
C67 C68 H68 120.5
C69 C68 H68 120.5
O10 C69 C64 115.1(3)
O10 C69 C68 125.1(4)
C64 C69 C68 119.8(4)
C69 O10 C70 117.5(3)
C69 O10 Y2 109.2(2)
C70 O10 Y2 119.1(3)
O10 C70 H70A 109.5
O10 C70 H70B 109.5
H70A C70 H70B 109.5
O10 C70 H70C 109.5
H70A C70 H70C 109.5
H70B C70 H70C 109.5
C71 O11 Y2 144.7(2)
O11 C71 C76 123.1(3)
O11 C71 C72 119.3(4)
C76 C71 C72 117.6(4)
C73 C72 C71 120.8(4)
C73 C72 H72 119.6
C71 C72 H72 119.6
C72 C73 C74 121.7(4)
C72 C73 H73 119.1
C74 C73 H73 119.1
C75 C74 C73 118.0(4)
C75 C74 H74 121.0
C73 C74 H74 121.0
C74 C75 C76 122.1(4)
C74 C75 H75 118.9
C76 C75 H75 118.9
C75 C76 C71 119.8(4)
C75 C76 C77 117.8(4)
C71 C76 C77 122.4(4)
N6 C77 C76 126.3(4)
N6 C77 H77 116.9
C76 C77 H77 116.9
C77 N6 C78 117.2(3)
C77 N6 Y2 130.0(3)
C78 N6 Y2 112.6(2)
C79 C78 C83 119.4(4)
C79 C78 N6 123.7(4)
C83 C78 N6 116.7(4)
C78 C79 C80 119.8(4)
C78 C79 H79 120.1
C80 C79 H79 120.1
C81 C80 C79 119.7(4)
C81 C80 H80 120.1
C79 C80 H80 120.1
C80 C81 C82 121.3(4)
C80 C81 H81 119.4
C82 C81 H81 119.4
C83 C82 C81 118.8(4)
C83 C82 H82 120.6
C81 C82 H82 120.6
O12 C83 C82 124.9(4)
O12 C83 C78 114.3(3)
C82 C83 C78 120.9(4)
C83 O12 C84 117.3(3)
C83 O12 Y2 110.9(2)
C84 O12 Y2 120.1(2)
O12 C84 H84A 109.5
O12 C84 H84B 109.5
H84A C84 H84B 109.5
O12 C84 H84C 109.5
H84A C84 H84C 109.5
H84B C84 H84C 109.5

loop_
_geom_bond_atom_site_label_1
_geom_bond_atom_site_label_2
_geom_bond_distance
Y1 O1 2.181(3)
Y1 O5 2.183(3)
Y1 O3 2.190(3)
Y1 N3 2.512(3)
Y1 N2 2.522(3)
Y1 N1 2.572(3)
Y1 O6 2.576(3)
Y1 O4 2.630(3)
Y2 O7 2.174(3)
Y2 O11 2.183(3)
Y2 O9 2.185(3)
Y2 N5 2.489(3)
Y2 N6 2.524(3)
Y2 N4 2.538(3)
Y2 O12 2.650(3)
Y2 O10 2.744(3)
O1 C1 1.305(4)
C1 C2 1.412(5)
C1 C6 1.424(5)
C2 C3 1.386(5)
C2 H2 0.9500
C3 C4 1.396(6)
C3 H3 0.9500
C4 C5 1.373(6)
C4 H4 0.9500
C5 C6 1.412(5)
C5 H5 0.9500
C6 C7 1.442(6)
C7 N1 1.294(5)
C7 H7 0.9500
N1 C8 1.454(5)
C8 C13 1.386(7)
C8 C9 1.389(7)
C9 C10 1.419(7)
C9 H9 0.9500
C10 C11 1.380(8)
C10 H10 0.9500
C11 C12 1.373(8)
C11 H11 0.9500
C12 C13 1.407(7)
C12 H12 0.9500
C13 O2 1.336(6)
O2 C14 1.428(6)
C14 H14A 0.9800
C14 H14B 0.9800
C14 H14C 0.9800
O3 C15 1.308(5)
C15 C16 1.418(5)
C15 C20 1.421(5)
C16 C17 1.382(6)
C16 H16 0.9500
C17 C18 1.398(6)
C17 H17 0.9500
C18 C19 1.378(6)
C18 H18 0.9500
C19 C20 1.415(5)
C19 H19 0.9500
C20 C21 1.433(5)
C21 N2 1.298(5)
C21 H21 0.9500
N2 C22 1.426(5)
C22 C23 1.393(6)
C22 C27 1.398(6)
C23 C24 1.400(6)
C23 H23 0.9500
C24 C25 1.375(6)
C24 H24 0.9500
C25 C26 1.390(6)
C25 H25 0.9500
C26 C27 1.386(5)
C26 H26 0.9500
C27 O4 1.390(5)
O4 C28 1.441(5)
C28 H28A 0.9800
C28 H28B 0.9800
C28 H28C 0.9800
O5 C29 1.296(5)
C29 C34 1.420(6)
C29 C30 1.423(5)
C30 C31 1.369(6)
C30 H30 0.9500
C31 C32 1.394(6)
C31 H31 0.9500
C32 C33 1.381(6)
C32 H32 0.9500
C33 C34 1.408(6)
C33 H33 0.9500
C34 C35 1.441(5)
C35 N3 1.296(5)
C35 H35 0.9500
N3 C36 1.425(5)
C36 C37 1.381(6)
C36 C41 1.399(5)
C37 C38 1.399(6)
C37 H37 0.9500
C38 C39 1.367(6)
C38 H38 0.9500
C39 C40 1.402(6)
C39 H39 0.9500
C40 C41 1.385(5)
C40 H40 0.9500
C41 O6 1.377(5)
O6 C42 1.429(4)
C42 H42A 0.9800
C42 H42B 0.9800
C42 H42C 0.9800
O7 C43 1.303(5)
C43 C44 1.404(6)
C43 C48 1.441(5)
C44 C45 1.378(6)
C44 H44 0.9500
C45 C46 1.400(6)
C45 H45 0.9500
C46 C47 1.366(6)
C46 H46 0.9500
C47 C48 1.416(6)
C47 H47 0.9500
C48 C49 1.431(6)
C49 N4 1.287(5)
C49 H49 0.9500
N4 C50 1.456(5)
C50 C51 1.376(6)
C50 C55 1.410(6)
C51 C52 1.385(6)
C51 H51 0.9500
C52 C53 1.391(6)
C52 H52 0.9500
C53 C54 1.381(7)
C53 H53 0.9500
C54 C55 1.387(6)
C54 H54 0.9500
C55 O8 1.375(5)
O8 C56 1.429(5)
C56 H56A 0.9800
C56 H56B 0.9800
C56 H56C 0.9800
O9 C57 1.294(5)
C57 C62 1.404(6)
C57 C58 1.428(5)
C58 C59 1.380(6)
C58 H58 0.9500
C59 C60 1.389(6)
C59 H59 0.9500
C60 C61 1.365(6)
C60 H60 0.9500
C61 C62 1.408(6)
C61 H61 0.9500
C62 C63 1.446(5)
C63 N5 1.302(5)
C63 H63 0.9500
N5 C64 1.434(5)
C64 C65 1.376(6)
C64 C69 1.395(6)
C65 C66 1.397(6)
C65 H65 0.9500
C66 C67 1.377(7)
C66 H66 0.9500
C67 C68 1.390(7)
C67 H67 0.9500
C68 C69 1.401(5)
C68 H68 0.9500
C69 O10 1.370(5)
O10 C70 1.448(5)
C70 H70A 0.9800
C70 H70B 0.9800
C70 H70C 0.9800
O11 C71 1.299(5)
C71 C76 1.414(6)
C71 C72 1.427(5)
C72 C73 1.377(6)
C72 H72 0.9500
C73 C74 1.396(6)
C73 H73 0.9500
C74 C75 1.388(6)
C74 H74 0.9500
C75 C76 1.401(6)
C75 H75 0.9500
C76 C77 1.445(5)
C77 N6 1.305(5)
C77 H77 0.9500
N6 C78 1.426(5)
C78 C79 1.391(6)
C78 C83 1.393(6)
C79 C80 1.399(6)
C79 H79 0.9500
C80 C81 1.374(6)
C80 H80 0.9500
C81 C82 1.389(6)
C81 H81 0.9500
C82 C83 1.387(5)
C82 H82 0.9500
C83 O12 1.382(5)
O12 C84 1.429(5)
C84 H84A 0.9800
C84 H84B 0.9800
C84 H84C 0.9800

loop_
_geom_hbond_atom_site_label_D
_geom_hbond_atom_site_label_H
_geom_hbond_atom_site_label_A
_geom_hbond_distance_DH
_geom_hbond_distance_HA
_geom_hbond_distance_DA
_geom_hbond_angle_DHA
_geom_hbond_publ_flag
C51 H51 O12 0.95 2.56 3.293(5) 134.0 yes

loop_
_geom_torsion_atom_site_label_1
_geom_torsion_atom_site_label_2
_geom_torsion_atom_site_label_3
_geom_torsion_atom_site_label_4
_geom_torsion
Y1 O1 C1 C2 -174.5(3)
Y1 O1 C1 C6 5.2(7)
O1 C1 C2 C3 -178.6(3)
C6 C1 C2 C3 1.7(6)
C1 C2 C3 C4 -1.6(6)
C2 C3 C4 C5 0.5(6)
C3 C4 C5 C6 0.6(6)
C4 C5 C6 C1 -0.5(6)
C4 C5 C6 C7 178.3(4)
O1 C1 C6 C5 179.7(3)
C2 C1 C6 C5 -0.6(5)
O1 C1 C6 C7 1.0(6)
C2 C1 C6 C7 -179.3(4)
C5 C6 C7 N1 -176.1(4)
C1 C6 C7 N1 2.6(7)
C6 C7 N1 C8 178.2(4)
C6 C7 N1 Y1 -9.3(6)
C7 N1 C8 C13 70.2(5)
Y1 N1 C8 C13 -103.2(4)
C7 N1 C8 C9 -111.4(5)
Y1 N1 C8 C9 75.2(4)
C13 C8 C9 C10 0.6(7)
N1 C8 C9 C10 -177.7(4)
C8 C9 C10 C11 -0.2(7)
C9 C10 C11 C12 -0.3(8)
C10 C11 C12 C13 0.3(8)
C9 C8 C13 O2 177.5(4)
N1 C8 C13 O2 -4.1(6)
C9 C8 C13 C12 -0.6(7)
N1 C8 C13 C12 177.7(4)
C11 C12 C13 O2 -177.9(5)
C11 C12 C13 C8 0.1(7)
C8 C13 O2 C14 176.1(4)
C12 C13 O2 C14 -5.8(7)
Y1 O3 C15 C16 -157.4(3)
Y1 O3 C15 C20 21.5(6)
O3 C15 C16 C17 -177.4(4)
C20 C15 C16 C17 3.6(6)
C15 C16 C17 C18 -0.4(6)
C16 C17 C18 C19 -1.8(6)
C17 C18 C19 C20 0.7(6)
C18 C19 C20 C15 2.6(6)
C18 C19 C20 C21 -175.7(4)
O3 C15 C20 C19 176.4(4)
C16 C15 C20 C19 -4.6(6)
O3 C15 C20 C21 -5.4(6)
C16 C15 C20 C21 173.5(4)
C19 C20 C21 N2 175.7(4)
C15 C20 C21 N2 -2.6(7)
C20 C21 N2 C22 -175.7(4)
C20 C21 N2 Y1 -0.3(6)
C21 N2 C22 C23 37.1(6)
Y1 N2 C22 C23 -139.1(3)
C21 N2 C22 C27 -147.1(4)
Y1 N2 C22 C27 36.7(4)
C27 C22 C23 C24 0.7(6)
N2 C22 C23 C24 176.4(4)
C22 C23 C24 C25 -0.8(7)
C23 C24 C25 C26 0.3(7)
C24 C25 C26 C27 0.4(6)
C25 C26 C27 O4 -177.7(4)
C25 C26 C27 C22 -0.6(6)
C23 C22 C27 C26 0.0(6)
N2 C22 C27 C26 -176.0(4)
C23 C22 C27 O4 177.4(3)
N2 C22 C27 O4 1.3(5)
C26 C27 O4 C28 -8.5(6)
C22 C27 O4 C28 174.3(4)
C26 C27 O4 Y1 140.7(3)
C22 C27 O4 Y1 -36.6(4)
Y1 O5 C29 C34 11.6(6)
Y1 O5 C29 C30 -169.8(3)
O5 C29 C30 C31 -179.6(4)
C34 C29 C30 C31 -0.9(6)
C29 C30 C31 C32 -0.4(6)
C30 C31 C32 C33 1.1(7)
C31 C32 C33 C34 -0.5(7)
C32 C33 C34 C29 -0.8(6)
C32 C33 C34 C35 178.4(4)
O5 C29 C34 C33 -179.9(4)
C30 C29 C34 C33 1.5(5)
O5 C29 C34 C35 1.0(6)
C30 C29 C34 C35 -177.7(4)
C33 C34 C35 N3 174.5(4)
C29 C34 C35 N3 -6.3(6)
C34 C35 N3 C36 -178.6(4)
C34 C35 N3 Y1 2.2(6)
C35 N3 C36 C37 38.4(6)
Y1 N3 C36 C37 -142.3(3)
C35 N3 C36 C41 -143.9(4)
Y1 N3 C36 C41 35.4(4)
C41 C36 C37 C38 0.8(6)
N3 C36 C37 C38 178.5(4)
C36 C37 C38 C39 0.8(7)
C37 C38 C39 C40 -1.7(7)
C38 C39 C40 C41 0.9(6)
C39 C40 C41 O6 -178.0(4)
C39 C40 C41 C36 0.8(6)
C37 C36 C41 O6 177.3(3)
N3 C36 C41 O6 -0.5(5)
C37 C36 C41 C40 -1.7(6)
N3 C36 C41 C40 -179.5(4)
C40 C41 O6 C42 -18.6(5)
C36 C41 O6 C42 162.5(3)
C40 C41 O6 Y1 145.1(3)
C36 C41 O6 Y1 -33.8(4)
Y2 O7 C43 C44 -169.7(3)
Y2 O7 C43 C48 10.4(7)
O7 C43 C44 C45 -177.5(4)
C48 C43 C44 C45 2.4(6)
C43 C44 C45 C46 -2.6(6)
C44 C45 C46 C47 1.4(7)
C45 C46 C47 C48 -0.1(7)
C46 C47 C48 C49 178.5(4)
C46 C47 C48 C43 0.0(6)
O7 C43 C48 C47 178.9(4)
C44 C43 C48 C47 -1.0(5)
O7 C43 C48 C49 0.4(6)
C44 C43 C48 C49 -179.5(4)
C47 C48 C49 N4 -179.8(4)
C43 C48 C49 N4 -1.4(7)
C48 C49 N4 C50 178.6(4)
C48 C49 N4 Y2 -4.7(6)
C49 N4 C50 C51 -106.5(4)
Y2 N4 C50 C51 76.5(4)
C49 N4 C50 C55 73.5(5)
Y2 N4 C50 C55 -103.6(4)
C55 C50 C51 C52 1.1(6)
N4 C50 C51 C52 -179.0(4)
C50 C51 C52 C53 -0.2(7)
C51 C52 C53 C54 -0.1(7)
C52 C53 C54 C55 -0.5(7)
C53 C54 C55 O8 -177.7(4)
C53 C54 C55 C50 1.4(6)
C51 C50 C55 O8 177.5(4)
N4 C50 C55 O8 -2.4(5)
C51 C50 C55 C54 -1.6(6)
N4 C50 C55 C54 178.4(4)
C54 C55 O8 C56 -0.3(6)
C50 C55 O8 C56 -179.4(4)
Y2 O9 C57 C62 5.5(7)
Y2 O9 C57 C58 -174.3(3)
O9 C57 C58 C59 -178.3(4)
C62 C57 C58 C59 1.9(6)
C57 C58 C59 C60 -0.9(6)
C58 C59 C60 C61 -0.3(7)
C59 C60 C61 C62 0.5(8)
O9 C57 C62 C61 178.6(4)
C58 C57 C62 C61 -1.7(6)
O9 C57 C62 C63 -7.4(6)
C58 C57 C62 C63 172.3(4)
C60 C61 C62 C57 0.5(8)
C60 C61 C62 C63 -173.8(5)
C57 C62 C63 N5 1.6(7)
C61 C62 C63 N5 175.8(5)
C62 C63 N5 C64 -170.6(4)
C62 C63 N5 Y2 6.3(7)
C63 N5 C64 C65 40.6(6)
Y2 N5 C64 C65 -136.7(3)
C63 N5 C64 C69 -144.8(4)
Y2 N5 C64 C69 37.9(4)
C69 C64 C65 C66 0.9(6)
N5 C64 C65 C66 175.3(4)
C64 C65 C66 C67 0.5(7)
C65 C66 C67 C68 -0.8(7)
C66 C67 C68 C69 -0.3(7)
C65 C64 C69 O10 177.6(4)
N5 C64 C69 O10 2.9(5)
C65 C64 C69 C68 -2.0(6)
N5 C64 C69 C68 -176.7(4)
C67 C68 C69 O10 -177.9(4)
C67 C68 C69 C64 1.7(6)
C64 C69 O10 C70 -176.0(4)
C68 C69 O10 C70 3.7(6)
C64 C69 O10 Y2 -36.4(4)
C68 C69 O10 Y2 143.2(4)
Y2 O11 C71 C76 -12.0(7)
Y2 O11 C71 C72 167.1(3)
O11 C71 C72 C73 -177.7(4)
C76 C71 C72 C73 1.5(6)
C71 C72 C73 C74 0.2(6)
C72 C73 C74 C75 -1.0(6)
C73 C74 C75 C76 0.0(6)
C74 C75 C76 C71 1.7(6)
C74 C75 C76 C77 -179.2(4)
O11 C71 C76 C75 176.7(4)
C72 C71 C76 C75 -2.4(6)
O11 C71 C76 C77 -2.3(6)
C72 C71 C76 C77 178.6(4)
C75 C76 C77 N6 -176.4(4)
C71 C76 C77 N6 2.6(6)
C76 C77 N6 C78 -178.7(4)
C76 C77 N6 Y2 6.9(6)
C77 N6 C78 C79 47.4(5)
Y2 N6 C78 C79 -137.3(3)
C77 N6 C78 C83 -137.3(4)
Y2 N6 C78 C83 38.1(4)
C83 C78 C79 C80 0.1(6)
N6 C78 C79 C80 175.4(4)
C78 C79 C80 C81 1.5(6)
C79 C80 C81 C82 -2.0(6)
C80 C81 C82 C83 0.7(6)
C81 C82 C83 O12 -177.2(4)
C81 C82 C83 C78 0.9(6)
C79 C78 C83 O12 177.0(3)
N6 C78 C83 O12 1.4(5)
C79 C78 C83 C82 -1.4(6)
N6 C78 C83 C82 -176.9(3)
C82 C83 O12 C84 -2.6(5)
C78 C83 O12 C84 179.1(3)
C82 C83 O12 Y2 140.7(3)
C78 C83 O12 Y2 -37.6(4)
